data_7155347
loop_
_publ_author_name
'Dolsophon, Kulvadee'
'Soponpong, Jakapun'
'Kornsakulkarn, Jittra'
'Thongpanchang, Chawanee'
'Prabpai, Samran'
'Kongsaeree, Palangpon'
'Thongpanchang, Tienthong'

_publ_section_title
;
 F-THENA: a chiral derivatizing agent for the determination of the
 absolute configuration of secondary aromatic alcohols with a
 self-validating system.
;
_journal_issue 46
_journal_name_full 'Organic &amp; biomolecular chemistry'
_journal_page_first 11002
_journal_page_last 11012
_journal_paper_doi 10.1039/c6ob02255c
_journal_volume 14
_journal_year 2016
_chemical_absolute_configuration syn
_chemical_formula_moiety 'C20 H20 F N O3'
_chemical_formula_sum 'C20 H20 F N O3'
_chemical_formula_weight 341.37
_chemical_name_common F-THENA
_chemical_name_systematic '8-Fluoro-1,2,3,4-tetrahydro-1,4-epoxynaphthalene-1-carboxylic acid'
_space_group_crystal_system tetragonal
_space_group_IT_number 76
_space_group_name_Hall 'P 4w'
_space_group_name_H-M_alt 'P 41'
_symmetry_cell_setting tetragonal
_symmetry_Int_Tables_number 76
_symmetry_space_group_name_Hall 'P 4w'
_symmetry_space_group_name_H-M 'P 41'
_atom_sites_solution_hydrogens geom
_audit_creation_method SHELXL-2013
_audit_update_record
;
2016-06-03 deposited with the CCDC.
2016-11-01 downloaded from the CCDC.
;
_cell_angle_alpha 90
_cell_angle_beta 90
_cell_angle_gamma 90
_cell_formula_units_Z 4
_cell_length_a 10.2370(3)
_cell_length_b 10.2370(3)
_cell_length_c 16.6750(4)
_cell_measurement_reflns_used 4966
_cell_measurement_temperature 298(2)
_cell_measurement_theta_max 27.878
_cell_measurement_theta_min 0.998
_cell_volume 1747.48(8)
_computing_cell_refinement 'HKL Scalepack (Otwinowski & Minor, 1997)'
_computing_data_collection KappaCCD2000
_computing_data_reduction 'HKL Denzo and Scalepak (Otwinowski & Minor, 1997)'
_computing_molecular_graphics 'PLATON (Spek, 2009)'
_computing_structure_refinement 'SHELXL-2013 (Sheldrick, 2013)'
_computing_structure_solution 'SIR-97 (Altomare et al., 1999)'
_diffrn_ambient_temperature 298(2)
_diffrn_detector_area_resol_mean 9
_diffrn_measured_fraction_theta_full 0.957
_diffrn_measured_fraction_theta_max 0.966
_diffrn_measurement_device_type KappaCCD
_diffrn_measurement_method CCD
_diffrn_radiation_probe x-ray
_diffrn_radiation_type MoK\a
_diffrn_radiation_wavelength 0.71073
_diffrn_reflns_av_unetI/netI 0.0297
_diffrn_reflns_Laue_measured_fraction_full 0.957
_diffrn_reflns_Laue_measured_fraction_max 0.966
_diffrn_reflns_limit_h_max 13
_diffrn_reflns_limit_h_min -13
_diffrn_reflns_limit_k_max 9
_diffrn_reflns_limit_k_min -9
_diffrn_reflns_limit_l_max 18
_diffrn_reflns_limit_l_min -21
_diffrn_reflns_number 3860
_diffrn_reflns_point_group_measured_fraction_full 0.991
_diffrn_reflns_point_group_measured_fraction_max 0.991
_diffrn_reflns_theta_full 25.242
_diffrn_reflns_theta_max 27.243
_diffrn_reflns_theta_min 4.165
_exptl_absorpt_coefficient_mu 0.094
_exptl_absorpt_correction_type none
_exptl_crystal_colour Colourless
_exptl_crystal_density_diffrn 1.298
_exptl_crystal_description Prism
_exptl_crystal_F_000 720
_exptl_crystal_recrystallization_method 'Re-crystallisation from solvent'
_exptl_crystal_size_max 0.20
_exptl_crystal_size_mid 0.15
_exptl_crystal_size_min 0.10
_refine_diff_density_max 0.101
_refine_diff_density_min -0.106
_refine_diff_density_rms 0.022
_refine_ls_abs_structure_details
;
 Flack x determined using 1505 quotients [(I+)-(I-)]/[(I+)+(I-)]
 (Parsons and Flack (2004), Acta Cryst. A60, s61).
;
_refine_ls_abs_structure_Flack -0.2(4)
_refine_ls_extinction_method none
_refine_ls_goodness_of_fit_ref 1.049
_refine_ls_hydrogen_treatment mixed
_refine_ls_matrix_type full
_refine_ls_number_parameters 227
_refine_ls_number_reflns 3860
_refine_ls_number_restraints 1
_refine_ls_restrained_S_all 1.049
_refine_ls_R_factor_all 0.0460
_refine_ls_R_factor_gt 0.0394
_refine_ls_shift/su_max 0.000
_refine_ls_shift/su_mean 0.000
_refine_ls_structure_factor_coef Fsqd
_refine_ls_weighting_details 'w=1/[\s^2^(Fo^2^)+(0.0426P)^2^+0.2054P] where P=(Fo^2^+2Fc^2^)/3'
_refine_ls_weighting_scheme calc
_refine_ls_wR_factor_gt 0.0905
_refine_ls_wR_factor_ref 0.0953
_reflns_Friedel_coverage 0.860
_reflns_Friedel_fraction_full 0.919
_reflns_Friedel_fraction_max 0.891
_reflns_number_gt 3519
_reflns_number_total 3860
_reflns_threshold_expression 'I > 2\s(I)'
_cod_data_source_file c6ob02255c2.cif
_cod_data_source_block F-THENA
_cod_depositor_comments 'Adding full bibliography for 7155347.cif.'
_cod_original_cell_volume 1747.48(11)
_cod_database_code 7155347
_shelx_space_group_comment
;
The symmetry employed for this shelxl refinement is uniquely defined
by the following loop, which should always be used as a source of
symmetry information in preference to the above space-group names.
They are only intended as comments.
;
_shelxl_version_number 2013-4

loop_
_space_group_symop_operation_xyz
'x, y, z'
'-x, -y, z+1/2'
'-y, x, z+1/4'
'y, -x, z+3/4'

loop_
_atom_site_label
_atom_site_type_symbol
_atom_site_fract_x
_atom_site_fract_y
_atom_site_fract_z
_atom_site_U_iso_or_equiv
_atom_site_adp_type
_atom_site_occupancy
_atom_site_site_symmetry_order
_atom_site_calc_flag
_atom_site_refinement_flags_posn
_atom_site_refinement_flags_adp
N1 N 0.16926(17) -0.01407(17) 0.31151(10) 0.0440(4) Uani 1 1 d . .
H1 H 0.1376 -0.0439 0.2674 0.053 Uiso 1 1 calc R U
C2 C 0.2603(2) -0.0949(2) 0.35781(12) 0.0429(4) Uani 1 1 d . .
H2 H 0.3285 -0.0376 0.3793 0.052 Uiso 1 1 calc R U
C3 C 0.1927(2) -0.1628(2) 0.42883(14) 0.0482(5) Uani 1 1 d . .
H3A H 0.1246 -0.1061 0.4495 0.058 Uiso 1 1 calc R U
H3B H 0.1517 -0.2425 0.4101 0.058 Uiso 1 1 calc R U
C5 C 0.3230(3) -0.3223(3) 0.51321(19) 0.0655(7) Uani 1 1 d . .
H5 H 0.2916 -0.3911 0.4823 0.079 Uiso 1 1 calc R U
C6 C 0.4073(3) -0.3472(4) 0.5772(2) 0.0869(10) Uani 1 1 d . .
H6 H 0.4331 -0.4326 0.5880 0.104 Uiso 1 1 calc R U
C18 C 0.2361(3) 0.4707(3) 0.1810(2) 0.0697(8) Uani 1 1 d . .
H18 H 0.3078 0.5261 0.1854 0.084 Uiso 1 1 calc R U
C7 C 0.4524(3) -0.2476(5) 0.6241(2) 0.0879(11) Uani 1 1 d . .
H7 H 0.5071 -0.2654 0.6673 0.106 Uiso 1 1 calc R U
C19 C 0.2130(2) 0.3761(2) 0.23921(17) 0.0546(5) Uani 1 1 d . .
C8 C 0.4170(3) -0.1217(4) 0.60777(17) 0.0760(9) Uani 1 1 d . .
H8 H 0.4476 -0.0537 0.6397 0.091 Uiso 1 1 calc R U
F22 F 0.29454(16) 0.36826(17) 0.30291(13) 0.0787(5) Uani 1 1 d . .
C21 C 0.1095(2) 0.29224(18) 0.23202(13) 0.0428(4) Uani 1 1 d . .
O11 O 0.16861(16) 0.15102(16) 0.40164(9) 0.0519(4) Uani 1 1 d . .
C11 C 0.1346(2) 0.1041(2) 0.33628(11) 0.0411(4) Uani 1 1 d . .
C10 C 0.3251(3) -0.1943(3) 0.30330(15) 0.0593(6) Uani 1 1 d . .
H10A H 0.3885 -0.2434 0.3343 0.071 Uiso 1 1 calc R U
H10B H 0.2593 -0.2552 0.2845 0.071 Uiso 1 1 calc R U
O10 O 0.38849(17) -0.1392(3) 0.23650(11) 0.0746(6) Uani 1 1 d . .
H10 H 0.3380 -0.1372 0.1983 0.112 Uiso 1 1 calc R U
C9 C 0.3352(2) -0.0957(3) 0.54326(15) 0.0579(6) Uani 1 1 d . .
H9 H 0.3129 -0.0097 0.5317 0.069 Uiso 1 1 calc R U
C20 C 0.0254(2) 0.3066(2) 0.16612(13) 0.0483(5) Uani 1 1 d . .
C12 C 0.0479(2) 0.18313(19) 0.28163(12) 0.0401(4) Uani 1 1 d . .
O12 O -0.00845(16) 0.10393(14) 0.21930(9) 0.0499(4) Uani 1 1 d . .
C15 C -0.0810(2) 0.2087(2) 0.18014(15) 0.0543(5) Uani 1 1 d . .
H15 H -0.1291 0.1825 0.1320 0.065 Uiso 1 1 calc R U
C14 C -0.1662(2) 0.2599(3) 0.24914(18) 0.0644(7) Uani 1 1 d . .
H14A H -0.2453 0.2086 0.2550 0.077 Uiso 1 1 calc R U
H14B H -0.1893 0.3509 0.2413 0.077 Uiso 1 1 calc R U
C16 C 0.0448(3) 0.4015(2) 0.10863(15) 0.0618(6) Uani 1 1 d . .
H16 H -0.0125 0.4109 0.0658 0.074 Uiso 1 1 calc R U
C4 C 0.2861(2) -0.1955(2) 0.49572(13) 0.0474(5) Uani 1 1 d . .
C17 C 0.1519(3) 0.4819(3) 0.11666(18) 0.0695(8) Uani 1 1 d . .
H17 H 0.1679 0.5452 0.0779 0.083 Uiso 1 1 calc R U
C13 C -0.0746(2) 0.2425(3) 0.32176(15) 0.0550(5) Uani 1 1 d . .
H13A H -0.1117 0.1834 0.3612 0.066 Uiso 1 1 calc R U
H13B H -0.0551 0.3255 0.3471 0.066 Uiso 1 1 calc R U

loop_
_atom_site_aniso_label
_atom_site_aniso_U_11
_atom_site_aniso_U_22
_atom_site_aniso_U_33
_atom_site_aniso_U_23
_atom_site_aniso_U_13
_atom_site_aniso_U_12
N1 0.0483(9) 0.0423(9) 0.0413(8) -0.0009(7) -0.0080(7) 0.0046(7)
C2 0.0396(9) 0.0463(11) 0.0429(10) 0.0027(8) -0.0040(8) 0.0040(8)
C3 0.0402(10) 0.0524(12) 0.0519(12) 0.0078(9) -0.0018(9) 0.0002(8)
C5 0.0636(15) 0.0564(14) 0.0764(17) 0.0189(12) -0.0090(12) -0.0047(11)
C6 0.0752(19) 0.086(2) 0.100(2) 0.045(2) -0.0118(17) 0.0041(16)
C18 0.0636(15) 0.0456(13) 0.100(2) 0.0075(13) 0.0220(15) -0.0047(11)
C7 0.0578(16) 0.138(3) 0.0676(18) 0.032(2) -0.0132(14) -0.0076(19)
C19 0.0483(12) 0.0434(11) 0.0721(15) 0.0015(10) 0.0021(11) 0.0012(9)
C8 0.0572(15) 0.117(3) 0.0540(15) -0.0073(16) -0.0034(11) -0.0110(16)
F22 0.0621(9) 0.0693(9) 0.1047(13) 0.0072(9) -0.0231(9) -0.0175(8)
C21 0.0452(10) 0.0346(9) 0.0488(11) 0.0013(8) 0.0040(8) 0.0035(8)
O11 0.0610(9) 0.0517(8) 0.0430(8) -0.0060(6) -0.0075(7) 0.0033(7)
C11 0.0420(10) 0.0410(10) 0.0403(10) 0.0016(8) -0.0012(8) -0.0013(8)
C10 0.0560(13) 0.0708(15) 0.0512(12) 0.0007(11) -0.0023(10) 0.0215(11)
O10 0.0518(10) 0.1211(17) 0.0508(10) -0.0024(10) 0.0016(8) 0.0080(10)
C9 0.0491(12) 0.0690(15) 0.0556(13) -0.0011(11) 0.0027(10) -0.0023(11)
C20 0.0567(12) 0.0409(10) 0.0473(11) 0.0021(8) -0.0003(9) 0.0097(9)
C12 0.0424(10) 0.0359(9) 0.0420(9) 0.0000(7) -0.0030(8) -0.0005(8)
O12 0.0584(9) 0.0388(7) 0.0524(9) 0.0014(6) -0.0154(7) -0.0037(6)
C15 0.0570(13) 0.0501(12) 0.0559(13) 0.0061(10) -0.0175(10) 0.0015(10)
C14 0.0420(12) 0.0788(17) 0.0725(16) 0.0149(14) -0.0025(11) 0.0043(11)
C16 0.0805(17) 0.0495(13) 0.0553(13) 0.0091(10) 0.0066(12) 0.0158(12)
C4 0.0404(10) 0.0545(12) 0.0473(11) 0.0093(9) 0.0025(8) 0.0000(9)
C17 0.0856(19) 0.0479(13) 0.0751(18) 0.0172(12) 0.0233(15) 0.0100(13)
C13 0.0476(11) 0.0637(14) 0.0537(13) 0.0087(10) 0.0073(9) 0.0076(10)

loop_
_atom_type_symbol
_atom_type_description
_atom_type_scat_dispersion_real
_atom_type_scat_dispersion_imag
_atom_type_scat_source
C C 0.0033 0.0016 'International Tables Vol C Tables 4.2.6.8 and 6.1.1.4'
H H 0.0000 0.0000 'International Tables Vol C Tables 4.2.6.8 and 6.1.1.4'
O O 0.0106 0.0060 'International Tables Vol C Tables 4.2.6.8 and 6.1.1.4'
F F 0.0171 0.0103 'International Tables Vol C Tables 4.2.6.8 and 6.1.1.4'
N N 0.0061 0.0033 'International Tables Vol C Tables 4.2.6.8 and 6.1.1.4'

loop_
_geom_angle_atom_site_label_1
_geom_angle_atom_site_label_2
_geom_angle_atom_site_label_3
_geom_angle
C11 N1 C2 121.36(17)
C11 N1 H1 119.3
C2 N1 H1 119.3
N1 C2 C10 109.93(17)
N1 C2 C3 112.00(17)
C10 C2 C3 110.80(19)
N1 C2 H2 108.0
C10 C2 H2 108.0
C3 C2 H2 108.0
C4 C3 C2 112.64(17)
C4 C3 H3A 109.1
C2 C3 H3A 109.1
C4 C3 H3B 109.1
C2 C3 H3B 109.1
H3A C3 H3B 107.8
C4 C5 C6 120.1(3)
C4 C5 H5 119.9
C6 C5 H5 119.9
C7 C6 C5 120.7(3)
C7 C6 H6 119.7
C5 C6 H6 119.7
C17 C18 C19 119.6(2)
C17 C18 H18 120.2
C19 C18 H18 120.2
C8 C7 C6 120.0(3)
C8 C7 H7 120.0
C6 C7 H7 120.0
F22 C19 C21 120.6(2)
F22 C19 C18 119.0(2)
C21 C19 C18 120.5(2)
C7 C8 C9 119.7(3)
C7 C8 H8 120.2
C9 C8 H8 120.2
C19 C21 C20 118.5(2)
C19 C21 C12 137.0(2)
C20 C21 C12 104.34(18)
O11 C11 N1 123.50(19)
O11 C11 C12 119.20(18)
N1 C11 C12 117.30(17)
O10 C10 C2 114.0(2)
O10 C10 H10A 108.7
C2 C10 H10A 108.7
O10 C10 H10B 108.7
C2 C10 H10B 108.7
H10A C10 H10B 107.6
C10 O10 H10 109.5
C4 C9 C8 121.3(3)
C4 C9 H9 119.3
C8 C9 H9 119.3
C16 C20 C21 122.0(2)
C16 C20 C15 133.2(2)
C21 C20 C15 104.68(18)
O12 C12 C11 111.73(16)
O12 C12 C21 100.75(16)
C11 C12 C21 118.50(17)
O12 C12 C13 102.04(17)
C11 C12 C13 115.27(17)
C21 C12 C13 106.39(17)
C12 O12 C15 96.49(15)
O12 C15 C20 101.08(18)
O12 C15 C14 101.82(19)
C20 C15 C14 107.5(2)
O12 C15 H15 114.9
C20 C15 H15 114.9
C14 C15 H15 114.9
C15 C14 C13 101.72(18)
C15 C14 H14A 111.4
C13 C14 H14A 111.4
C15 C14 H14B 111.4
C13 C14 H14B 111.4
H14A C14 H14B 109.3
C17 C16 C20 117.9(3)
C17 C16 H16 121.0
C20 C16 H16 121.0
C5 C4 C9 118.1(2)
C5 C4 C3 122.5(2)
C9 C4 C3 119.3(2)
C16 C17 C18 121.5(2)
C16 C17 H17 119.3
C18 C17 H17 119.3
C14 C13 C12 101.47(19)
C14 C13 H13A 111.5
C12 C13 H13A 111.5
C14 C13 H13B 111.5
C12 C13 H13B 111.5
H13A C13 H13B 109.3

loop_
_geom_bond_atom_site_label_1
_geom_bond_atom_site_label_2
_geom_bond_distance
N1 C11 1.326(3)
N1 C2 1.466(2)
N1 H1 0.8600
C2 C10 1.517(3)
C2 C3 1.538(3)
C2 H2 0.9800
C3 C4 1.507(3)
C3 H3A 0.9700
C3 H3B 0.9700
C5 C4 1.383(3)
C5 C6 1.396(4)
C5 H5 0.9300
C6 C7 1.366(6)
C6 H6 0.9300
C18 C17 1.381(5)
C18 C19 1.391(4)
C18 H18 0.9300
C7 C8 1.366(5)
C7 H7 0.9300
C19 F22 1.353(3)
C19 C21 1.369(3)
C8 C9 1.389(4)
C8 H8 0.9300
C21 C20 1.404(3)
C21 C12 1.526(3)
O11 C11 1.241(2)
C11 C12 1.508(3)
C10 O10 1.407(3)
C10 H10A 0.9700
C10 H10B 0.9700
O10 H10 0.8200
C9 C4 1.387(4)
C9 H9 0.9300
C20 C16 1.379(3)
C20 C15 1.498(3)
C12 O12 1.439(2)
C12 C13 1.546(3)
O12 C15 1.459(3)
C15 C14 1.536(4)
C15 H15 0.9800
C14 C13 1.542(4)
C14 H14A 0.9700
C14 H14B 0.9700
C16 C17 1.377(4)
C16 H16 0.9300
C17 H17 0.9300
C13 H13A 0.9700
C13 H13B 0.9700
